data_7109981
loop_
_publ_author_name
'Xiaochen Xie'
'Christopher J. Adams'
'Muhsen A. M. Al-Ibadi'
'John E. McGrady'
'Nicholas C. Norman'
'Christopher A. Russell'

_publ_section_title
;
 A polycyclic borazine radical cation: [1,2-B2{1,2-(MeN)2C6H4}2]^.+^
;
_journal_name_full Chem.Commun.
_journal_page_first 10364
_journal_paper_doi 10.1039/c3cc44990d
_journal_volume 49
_journal_year 2013
_chemical_formula_moiety 'C16 Al F36 O4, C16 H20 B2 N4'
_chemical_formula_sum 'C32 H20 Al B2 F36 N4 O4'
_chemical_formula_weight 1257.12
_chemical_name_systematic
; 
 ? 
;
_space_group_IT_number 14
_space_group_name_H-M_alt 'P 1 21/c 1'
_symmetry_cell_setting monoclinic
_symmetry_space_group_name_Hall '-P 2ybc'
_symmetry_space_group_name_H-M 'P 1 21/c 1'
_atom_sites_solution_hydrogens geom
_atom_sites_solution_primary direct
_atom_sites_solution_secondary difmap
_audit_creation_method SHELXL-97
_cell_angle_alpha 90.00
_cell_angle_beta 94.047(4)
_cell_angle_gamma 90.00
_cell_formula_units_Z 4
_cell_length_a 15.4396(11)
_cell_length_b 14.1144(9)
_cell_length_c 20.1020(12)
_cell_measurement_reflns_used 1376
_cell_measurement_temperature 100(2)
_cell_measurement_theta_max 22.34
_cell_measurement_theta_min 2.25
_cell_volume 4369.7(5)
_computing_cell_refinement 'Bruker Apex2'
_computing_data_collection 'Bruker Apex2'
_computing_data_reduction 'Bruker SAINT'
_computing_molecular_graphics 'ShelXLE 586 (Huebschle, 2012)'
_computing_publication_material 'ShelXLE 586 (Huebschle, 2012)'
_computing_structure_refinement 'SHELXL-97 (Sheldrick, 2008)'
_computing_structure_solution 'SHELXS-97 (Sheldrick, 2008)'
_diffrn_ambient_temperature 100(2)
_diffrn_measured_fraction_theta_full 0.986
_diffrn_measured_fraction_theta_max 0.785
_diffrn_measurement_device_type 'Bruker Apex II kappa CCD area detector'
_diffrn_measurement_method 'phi and omega scans'
_diffrn_radiation_monochromator graphite
_diffrn_radiation_source 'fine-focus sealed tube'
_diffrn_radiation_type MoK\a
_diffrn_radiation_wavelength 0.71073
_diffrn_reflns_av_R_equivalents 0.0000
_diffrn_reflns_av_sigmaI/netI 0.0675
_diffrn_reflns_limit_h_max 21
_diffrn_reflns_limit_h_min -21
_diffrn_reflns_limit_k_max 20
_diffrn_reflns_limit_k_min 0
_diffrn_reflns_limit_l_max 30
_diffrn_reflns_limit_l_min 0
_diffrn_reflns_number 15725
_diffrn_reflns_theta_full 27.50
_diffrn_reflns_theta_max 32.83
_diffrn_reflns_theta_min 1.32
_exptl_absorpt_coefficient_mu 0.246
_exptl_absorpt_correction_T_max 0.7465
_exptl_absorpt_correction_T_min 0.5733
_exptl_absorpt_correction_type multi-scan
_exptl_absorpt_process_details 'TWINABS V2008/1'
_exptl_crystal_colour green
_exptl_crystal_density_diffrn 1.911
_exptl_crystal_density_method 'not measured'
_exptl_crystal_description block
_exptl_crystal_F_000 2476
_exptl_crystal_size_max 0.12
_exptl_crystal_size_mid 0.11
_exptl_crystal_size_min 0.03
_refine_diff_density_max 0.517
_refine_diff_density_min -0.371
_refine_diff_density_rms 0.075
_refine_ls_extinction_method none
_refine_ls_goodness_of_fit_ref 1.037
_refine_ls_hydrogen_treatment constr
_refine_ls_matrix_type full
_refine_ls_number_parameters 718
_refine_ls_number_reflns 15725
_refine_ls_number_restraints 0
_refine_ls_restrained_S_all 1.037
_refine_ls_R_factor_all 0.0881
_refine_ls_R_factor_gt 0.0516
_refine_ls_shift/su_max 0.001
_refine_ls_shift/su_mean 0.000
_refine_ls_structure_factor_coef Fsqd
_refine_ls_weighting_details 'calc w=1/[\s^2^(Fo^2^)+(0.0539P)^2^+1.4338P] where P=(Fo^2^+2Fc^2^)/3'
_refine_ls_weighting_scheme calc
_refine_ls_wR_factor_gt 0.1106
_refine_ls_wR_factor_ref 0.1251
_reflns_number_gt 11269
_reflns_number_total 15725
_reflns_threshold_expression >2sigma(I)
_cod_data_source_file c3cc44990d.txt
_cod_data_source_block twin5
_cod_database_code 7109981

loop_
_symmetry_equiv_pos_as_xyz
'x, y, z'
'-x, y+1/2, -z+1/2'
'-x, -y, -z'
'x, -y-1/2, z-1/2'

loop_
_atom_site_label
_atom_site_type_symbol
_atom_site_fract_x
_atom_site_fract_y
_atom_site_fract_z
_atom_site_U_iso_or_equiv
_atom_site_adp_type
_atom_site_occupancy
_atom_site_symmetry_multiplicity
_atom_site_calc_flag
_atom_site_refinement_flags
N1 N 0.84447(12) 0.16569(13) 0.47000(9) 0.0156(4) Uani 1 1 d .
N2 N 0.65530(12) 0.15275(13) 0.44781(9) 0.0154(4) Uani 1 1 d .
B1 B 0.79496(16) 0.24040(18) 0.49641(12) 0.0160(5) Uani 1 1 d .
C1 C 0.93414(15) 0.14279(17) 0.49349(12) 0.0214(5) Uani 1 1 d .
H1A H 0.9488 0.1749 0.5360 0.032 Uiso 1 1 calc R
H1B H 0.9737 0.1640 0.4604 0.032 Uiso 1 1 calc R
H1C H 0.9399 0.0742 0.4997 0.032 Uiso 1 1 calc R
C2 C 0.56503(14) 0.11908(17) 0.44975(12) 0.0196(5) Uani 1 1 d .
H2A H 0.5650 0.0504 0.4569 0.029 Uiso 1 1 calc R
H2B H 0.5326 0.1339 0.4073 0.029 Uiso 1 1 calc R
H2C H 0.5376 0.1506 0.4863 0.029 Uiso 1 1 calc R
C3 C 0.80381(14) 0.10416(15) 0.42320(10) 0.0152(4) Uani 1 1 d .
C4 C 0.71112(14) 0.09687(15) 0.41308(11) 0.0157(4) Uani 1 1 d .
C5 C 0.67672(15) 0.02899(16) 0.36705(11) 0.0198(5) Uani 1 1 d .
H5 H 0.6155 0.0226 0.3602 0.024 Uiso 1 1 calc R
C6 C 0.72880(16) -0.02811(17) 0.33181(12) 0.0228(5) Uani 1 1 d .
H6 H 0.7035 -0.0731 0.3011 0.027 Uiso 1 1 calc R
C7 C 0.81835(16) -0.02022(16) 0.34101(12) 0.0228(5) Uani 1 1 d .
H7 H 0.8544 -0.0593 0.3162 0.027 Uiso 1 1 calc R
C8 C 0.85492(15) 0.04385(16) 0.38582(11) 0.0190(4) Uani 1 1 d .
H8 H 0.9164 0.0478 0.3919 0.023 Uiso 1 1 calc R
N1A N 0.63943(12) 0.31052(13) 0.50723(9) 0.0154(4) Uani 1 1 d .
N2A N 0.82880(12) 0.32049(13) 0.53291(9) 0.0163(4) Uani 1 1 d .
B1A B 0.68895(16) 0.23434(18) 0.48271(11) 0.0154(5) Uani 1 1 d .
C1A C 0.55014(15) 0.33385(17) 0.48165(12) 0.0205(5) Uani 1 1 d .
H1AA H 0.5094 0.3145 0.5143 0.031 Uiso 1 1 calc R
H1AB H 0.5364 0.3003 0.4395 0.031 Uiso 1 1 calc R
H1AC H 0.5453 0.4023 0.4741 0.031 Uiso 1 1 calc R
C2A C 0.91921(15) 0.35413(17) 0.53221(12) 0.0211(5) Uani 1 1 d .
H2AA H 0.9520 0.3343 0.5734 0.032 Uiso 1 1 calc R
H2AB H 0.9197 0.4234 0.5291 0.032 Uiso 1 1 calc R
H2AC H 0.9459 0.3270 0.4937 0.032 Uiso 1 1 calc R
C3A C 0.67958(15) 0.37277(15) 0.55384(11) 0.0169(4) Uani 1 1 d .
C4A C 0.77172(15) 0.37668(16) 0.56715(11) 0.0168(4) Uani 1 1 d .
C5A C 0.80609(16) 0.44163(17) 0.61512(12) 0.0239(5) Uani 1 1 d .
H5A H 0.8671 0.4438 0.6249 0.029 Uiso 1 1 calc R
C6A C 0.75432(17) 0.50190(18) 0.64814(13) 0.0282(5) Uani 1 1 d .
H6A H 0.7794 0.5452 0.6801 0.034 Uiso 1 1 calc R
C7A C 0.66472(17) 0.49923(18) 0.63454(13) 0.0271(5) Uani 1 1 d .
H7A H 0.6286 0.5412 0.6571 0.033 Uiso 1 1 calc R
C8A C 0.62839(16) 0.43641(17) 0.58879(12) 0.0224(5) Uani 1 1 d .
H8A H 0.5671 0.4355 0.5802 0.027 Uiso 1 1 calc R
Al1A Al 0.75448(4) 0.49751(4) 0.24727(3) 0.01122(12) Uani 1 1 d .
F1 F 1.02076(9) 0.50131(10) 0.27468(8) 0.0279(3) Uani 1 1 d .
F2 F 1.06723(9) 0.35873(11) 0.28843(8) 0.0303(3) Uani 1 1 d .
F3 F 0.99616(10) 0.42612(12) 0.36430(8) 0.0360(4) Uani 1 1 d .
F4 F 0.85277(10) 0.33745(12) 0.15755(8) 0.0358(4) Uani 1 1 d .
F5 F 0.97879(10) 0.40269(12) 0.16220(7) 0.0349(4) Uani 1 1 d .
F6 F 0.96508(11) 0.25815(12) 0.19482(9) 0.0411(4) Uani 1 1 d .
F7 F 0.94327(10) 0.24109(11) 0.33151(9) 0.0403(4) Uani 1 1 d .
F8 F 0.83989(10) 0.33230(12) 0.35904(8) 0.0357(4) Uani 1 1 d .
F9 F 0.82219(9) 0.24458(10) 0.27170(8) 0.0308(3) Uani 1 1 d .
F10 F 0.81758(10) 0.75963(10) 0.33344(9) 0.0376(4) Uani 1 1 d .
F11 F 0.89369(9) 0.63432(10) 0.35059(8) 0.0298(3) Uani 1 1 d .
F12 F 0.84912(10) 0.71173(12) 0.43390(8) 0.0400(4) Uani 1 1 d .
F13 F 0.82752(11) 0.50873(12) 0.43098(8) 0.0401(4) Uani 1 1 d .
F14 F 0.69273(12) 0.47706(11) 0.40983(9) 0.0419(4) Uani 1 1 d .
F15 F 0.73100(13) 0.58399(13) 0.48214(8) 0.0460(5) Uani 1 1 d .
F16 F 0.59332(10) 0.63314(11) 0.38361(9) 0.0344(4) Uani 1 1 d .
F17 F 0.67316(11) 0.74712(12) 0.42419(8) 0.0397(4) Uani 1 1 d .
F18 F 0.64468(9) 0.73556(11) 0.31860(8) 0.0325(4) Uani 1 1 d .
F19 F 0.73216(11) 0.75804(10) 0.18962(8) 0.0354(4) Uani 1 1 d .
F20 F 0.61976(10) 0.68377(12) 0.14811(9) 0.0414(4) Uani 1 1 d .
F21 F 0.69728(12) 0.76531(11) 0.08416(9) 0.0405(4) Uani 1 1 d .
F22 F 0.65115(10) 0.58062(11) 0.03860(7) 0.0343(4) Uani 1 1 d .
F23 F 0.77531(11) 0.62897(11) 0.00926(7) 0.0349(4) Uani 1 1 d .
F24 F 0.76288(12) 0.49024(10) 0.05159(7) 0.0355(4) Uani 1 1 d .
F25 F 0.87208(10) 0.72579(11) 0.10538(8) 0.0338(4) Uani 1 1 d .
F26 F 0.90341(10) 0.57719(12) 0.11218(9) 0.0368(4) Uani 1 1 d .
F27 F 0.87862(9) 0.65511(11) 0.20066(7) 0.0300(3) Uani 1 1 d .
F28 F 0.53425(10) 0.41564(12) 0.32520(7) 0.0326(4) Uani 1 1 d .
F29 F 0.45582(9) 0.40465(11) 0.23236(8) 0.0296(3) Uani 1 1 d .
F30 F 0.54872(9) 0.51830(10) 0.24806(8) 0.0303(3) Uani 1 1 d .
F31 F 0.53025(10) 0.29823(11) 0.13284(7) 0.0326(4) Uani 1 1 d .
F32 F 0.56693(10) 0.44512(10) 0.12774(7) 0.0296(3) Uani 1 1 d .
F33 F 0.66402(10) 0.33638(11) 0.12601(7) 0.0306(3) Uani 1 1 d .
F34 F 0.63646(9) 0.26118(10) 0.32201(7) 0.0292(3) Uani 1 1 d .
F35 F 0.52193(10) 0.22964(11) 0.25951(9) 0.0353(4) Uani 1 1 d .
F36 F 0.64837(10) 0.20326(10) 0.22455(8) 0.0330(4) Uani 1 1 d .
O1 O 0.85852(10) 0.45506(11) 0.26193(9) 0.0203(3) Uani 1 1 d .
O2 O 0.73393(10) 0.58015(11) 0.30652(8) 0.0193(3) Uani 1 1 d .
O3 O 0.68626(10) 0.40073(10) 0.24909(8) 0.0155(3) Uani 1 1 d .
O4 O 0.73672(10) 0.54953(11) 0.16992(7) 0.0188(3) Uani 1 1 d .
C10 C 0.91327(14) 0.38062(15) 0.26519(11) 0.0158(4) Uani 1 1 d .
C11 C 1.00088(15) 0.41709(17) 0.29848(12) 0.0210(5) Uani 1 1 d .
C12 C 0.92768(16) 0.34319(18) 0.19419(13) 0.0253(5) Uani 1 1 d .
C13 C 0.87923(16) 0.29824(17) 0.30728(13) 0.0243(5) Uani 1 1 d .
C14 C 0.74352(15) 0.62177(15) 0.36676(10) 0.0155(4) Uani 1 1 d .
C15 C 0.82735(16) 0.68317(16) 0.37147(13) 0.0228(5) Uani 1 1 d .
C16 C 0.74843(19) 0.54790(19) 0.42382(13) 0.0295(6) Uani 1 1 d .
C17 C 0.66296(16) 0.68630(17) 0.37357(12) 0.0234(5) Uani 1 1 d .
C18 C 0.75671(14) 0.61819(15) 0.12715(10) 0.0148(4) Uani 1 1 d .
C19 C 0.70071(17) 0.70817(18) 0.13730(13) 0.0267(5) Uani 1 1 d .
C20 C 0.73662(17) 0.57951(17) 0.05539(11) 0.0232(5) Uani 1 1 d .
C21 C 0.85398(16) 0.64549(17) 0.13625(12) 0.0222(5) Uani 1 1 d .
C22 C 0.60694(14) 0.36484(15) 0.23078(10) 0.0144(4) Uani 1 1 d .
C23 C 0.53522(15) 0.42649(17) 0.25911(12) 0.0215(5) Uani 1 1 d .
C24 C 0.59170(16) 0.36108(17) 0.15346(11) 0.0217(5) Uani 1 1 d .
C25 C 0.60290(15) 0.26273(16) 0.25927(12) 0.0215(5) Uani 1 1 d .

loop_
_atom_site_aniso_label
_atom_site_aniso_U_11
_atom_site_aniso_U_22
_atom_site_aniso_U_33
_atom_site_aniso_U_23
_atom_site_aniso_U_13
_atom_site_aniso_U_12
N1 0.0123(9) 0.0189(9) 0.0155(8) 0.0017(7) 0.0009(7) 0.0008(7)
N2 0.0121(9) 0.0186(9) 0.0156(8) 0.0017(7) 0.0018(7) 0.0005(7)
B1 0.0168(12) 0.0177(12) 0.0133(10) 0.0030(9) -0.0001(9) 0.0018(9)
C1 0.0147(11) 0.0259(12) 0.0233(11) -0.0014(10) 0.0002(9) 0.0056(9)
C2 0.0134(11) 0.0252(12) 0.0203(11) -0.0018(9) 0.0017(9) -0.0028(9)
C3 0.0161(11) 0.0166(10) 0.0132(9) 0.0027(8) 0.0027(8) -0.0004(8)
C4 0.0153(11) 0.0166(10) 0.0154(10) 0.0035(8) 0.0019(8) 0.0025(8)
C5 0.0159(11) 0.0220(11) 0.0211(11) -0.0001(9) -0.0005(9) -0.0005(9)
C6 0.0258(13) 0.0207(11) 0.0218(11) -0.0040(9) 0.0020(10) -0.0027(10)
C7 0.0256(13) 0.0181(11) 0.0254(12) -0.0013(9) 0.0082(10) 0.0010(9)
C8 0.0156(11) 0.0196(11) 0.0221(11) 0.0005(9) 0.0043(9) 0.0032(9)
N1A 0.0134(9) 0.0181(9) 0.0149(8) 0.0032(7) 0.0018(7) 0.0002(7)
N2A 0.0137(9) 0.0192(9) 0.0161(9) 0.0016(7) 0.0008(7) -0.0001(7)
B1A 0.0162(12) 0.0192(12) 0.0108(10) 0.0048(9) 0.0012(9) 0.0014(9)
C1A 0.0154(11) 0.0249(12) 0.0213(11) 0.0002(9) 0.0013(9) 0.0052(9)
C2A 0.0141(11) 0.0250(12) 0.0240(11) -0.0020(10) 0.0006(9) -0.0027(9)
C3A 0.0188(11) 0.0169(11) 0.0155(10) 0.0016(8) 0.0042(8) -0.0003(8)
C4A 0.0182(11) 0.0193(11) 0.0131(9) 0.0011(8) 0.0031(8) 0.0013(8)
C5A 0.0219(12) 0.0262(12) 0.0233(12) -0.0029(10) -0.0004(9) -0.0018(10)
C6A 0.0326(14) 0.0267(13) 0.0254(12) -0.0089(10) 0.0029(11) -0.0035(11)
C7A 0.0315(14) 0.0244(12) 0.0267(12) -0.0042(10) 0.0119(11) 0.0020(11)
C8A 0.0201(12) 0.0240(12) 0.0239(12) -0.0004(10) 0.0062(9) 0.0006(9)
Al1A 0.0114(3) 0.0122(3) 0.0101(3) 0.0003(2) 0.0009(2) -0.0001(2)
F1 0.0180(7) 0.0243(7) 0.0412(9) 0.0025(7) -0.0004(6) -0.0048(6)
F2 0.0120(7) 0.0348(8) 0.0439(9) 0.0094(7) 0.0014(6) 0.0064(6)
F3 0.0292(9) 0.0569(11) 0.0213(7) -0.0041(7) -0.0030(6) -0.0085(8)
F4 0.0279(8) 0.0544(10) 0.0245(8) -0.0117(7) -0.0034(6) -0.0065(7)
F5 0.0287(8) 0.0549(10) 0.0221(7) 0.0035(7) 0.0086(6) -0.0065(7)
F6 0.0356(9) 0.0354(9) 0.0534(10) -0.0186(8) 0.0115(8) 0.0094(7)
F7 0.0231(8) 0.0369(9) 0.0602(11) 0.0291(8) -0.0014(8) 0.0038(7)
F8 0.0317(9) 0.0487(10) 0.0281(8) 0.0067(7) 0.0126(7) -0.0043(7)
F9 0.0215(7) 0.0188(7) 0.0518(10) 0.0026(7) 0.0003(7) -0.0028(6)
F10 0.0318(8) 0.0216(8) 0.0592(11) 0.0078(8) 0.0022(8) -0.0046(6)
F11 0.0152(7) 0.0320(8) 0.0421(9) -0.0079(7) 0.0009(6) -0.0005(6)
F12 0.0306(9) 0.0465(10) 0.0410(9) -0.0261(8) -0.0105(7) -0.0039(7)
F13 0.0436(10) 0.0370(9) 0.0382(9) 0.0104(7) -0.0076(7) 0.0126(8)
F14 0.0507(11) 0.0315(9) 0.0437(10) 0.0133(8) 0.0057(8) -0.0139(8)
F15 0.0664(13) 0.0554(11) 0.0166(7) 0.0034(7) 0.0072(8) 0.0022(9)
F16 0.0193(8) 0.0419(9) 0.0437(9) -0.0103(8) 0.0135(7) -0.0021(7)
F17 0.0362(9) 0.0398(9) 0.0429(9) -0.0261(8) 0.0016(8) 0.0097(7)
F18 0.0262(8) 0.0320(8) 0.0384(9) 0.0044(7) -0.0034(7) 0.0115(6)
F19 0.0498(10) 0.0243(8) 0.0322(8) -0.0110(7) 0.0034(7) 0.0018(7)
F20 0.0200(8) 0.0462(10) 0.0583(11) -0.0072(9) 0.0049(8) 0.0087(7)
F21 0.0554(11) 0.0237(8) 0.0411(9) 0.0093(7) -0.0070(8) 0.0105(7)
F22 0.0351(9) 0.0408(9) 0.0250(7) 0.0028(7) -0.0113(6) -0.0129(7)
F23 0.0512(10) 0.0387(9) 0.0152(7) 0.0056(6) 0.0060(7) -0.0107(7)
F24 0.0605(11) 0.0233(8) 0.0233(7) -0.0068(6) 0.0066(7) 0.0010(7)
F25 0.0338(9) 0.0331(9) 0.0342(8) 0.0137(7) -0.0002(7) -0.0171(7)
F26 0.0210(8) 0.0435(9) 0.0477(10) 0.0047(8) 0.0140(7) 0.0059(7)
F27 0.0252(8) 0.0367(9) 0.0268(8) 0.0067(7) -0.0083(6) -0.0133(6)
F28 0.0248(8) 0.0542(10) 0.0195(7) -0.0034(7) 0.0058(6) 0.0060(7)
F29 0.0129(7) 0.0419(9) 0.0334(8) 0.0015(7) -0.0026(6) 0.0008(6)
F30 0.0270(8) 0.0220(7) 0.0414(9) -0.0032(6) -0.0007(7) 0.0067(6)
F31 0.0325(9) 0.0411(9) 0.0237(7) -0.0061(7) -0.0032(6) -0.0196(7)
F32 0.0308(8) 0.0357(8) 0.0211(7) 0.0118(6) -0.0054(6) -0.0069(6)
F33 0.0291(8) 0.0428(9) 0.0211(7) -0.0096(7) 0.0096(6) -0.0067(7)
F34 0.0287(8) 0.0309(8) 0.0270(7) 0.0157(6) -0.0036(6) -0.0052(6)
F35 0.0226(8) 0.0338(9) 0.0487(9) 0.0145(8) -0.0022(7) -0.0155(6)
F36 0.0354(9) 0.0170(7) 0.0463(9) -0.0046(7) 0.0006(7) -0.0004(6)
O1 0.0115(7) 0.0146(8) 0.0348(9) -0.0006(7) 0.0014(7) 0.0020(6)
O2 0.0188(8) 0.0224(8) 0.0166(7) -0.0086(6) 0.0017(6) 0.0007(6)
O3 0.0131(7) 0.0151(7) 0.0181(7) 0.0017(6) -0.0009(6) -0.0024(6)
O4 0.0198(8) 0.0227(8) 0.0135(7) 0.0064(6) -0.0008(6) -0.0065(6)
C10 0.0130(10) 0.0162(10) 0.0182(10) -0.0001(8) 0.0017(8) 0.0017(8)
C11 0.0150(11) 0.0240(12) 0.0238(11) 0.0027(10) 0.0000(9) 0.0019(9)
C12 0.0192(12) 0.0301(13) 0.0268(12) -0.0048(11) 0.0030(10) 0.0005(10)
C13 0.0170(12) 0.0254(12) 0.0303(13) 0.0061(10) 0.0002(10) 0.0015(9)
C14 0.0179(11) 0.0150(10) 0.0134(9) -0.0015(8) 0.0004(8) 0.0009(8)
C15 0.0200(12) 0.0194(12) 0.0286(12) -0.0073(10) -0.0008(10) 0.0015(9)
C16 0.0374(15) 0.0289(14) 0.0219(12) 0.0050(10) 0.0002(11) 0.0006(12)
C17 0.0212(12) 0.0253(12) 0.0237(12) -0.0076(10) 0.0022(10) 0.0021(10)
C18 0.0176(11) 0.0140(10) 0.0129(9) 0.0012(8) 0.0006(8) -0.0019(8)
C19 0.0271(14) 0.0248(12) 0.0277(13) 0.0002(10) -0.0002(10) 0.0061(10)
C20 0.0325(14) 0.0221(12) 0.0151(10) 0.0023(9) 0.0025(9) -0.0034(10)
C21 0.0208(12) 0.0232(12) 0.0230(11) 0.0058(9) 0.0034(10) -0.0038(9)
C22 0.0137(10) 0.0154(10) 0.0139(10) 0.0013(8) 0.0008(8) -0.0034(8)
C23 0.0156(11) 0.0256(12) 0.0230(11) 0.0007(10) 0.0006(9) 0.0010(9)
C24 0.0200(12) 0.0289(13) 0.0163(10) -0.0035(9) 0.0011(9) -0.0081(10)
C25 0.0188(12) 0.0196(11) 0.0257(12) 0.0029(9) -0.0009(9) -0.0060(9)

loop_
_atom_type_symbol
_atom_type_description
_atom_type_scat_dispersion_real
_atom_type_scat_dispersion_imag
_atom_type_scat_source
C C 0.0033 0.0016 'International Tables Vol C Tables 4.2.6.8 and 6.1.1.4'
H H 0.0000 0.0000 'International Tables Vol C Tables 4.2.6.8 and 6.1.1.4'
B B 0.0013 0.0007 'International Tables Vol C Tables 4.2.6.8 and 6.1.1.4'
N N 0.0061 0.0033 'International Tables Vol C Tables 4.2.6.8 and 6.1.1.4'
O O 0.0106 0.0060 'International Tables Vol C Tables 4.2.6.8 and 6.1.1.4'
F F 0.0171 0.0103 'International Tables Vol C Tables 4.2.6.8 and 6.1.1.4'
Al Al 0.0645 0.0514 'International Tables Vol C Tables 4.2.6.8 and 6.1.1.4'

loop_
_geom_angle_atom_site_label_1
_geom_angle_atom_site_label_2
_geom_angle_atom_site_label_3
_geom_angle
C3 N1 B1 118.89(18)
C3 N1 C1 116.69(18)
B1 N1 C1 124.15(18)
C4 N2 B1A 119.14(19)
C4 N2 C2 116.76(18)
B1A N2 C2 123.96(19)
N2A B1 N1 126.2(2)
N2A B1 B1A 116.9(2)
N1 B1 B1A 116.9(2)
N1 C3 C8 119.4(2)
N1 C3 C4 122.5(2)
C8 C3 C4 118.1(2)
N2 C4 C5 119.8(2)
N2 C4 C3 122.35(19)
C5 C4 C3 117.9(2)
C6 C5 C4 122.1(2)
C5 C6 C7 120.0(2)
C8 C7 C6 120.1(2)
C7 C8 C3 121.9(2)
C3A N1A B1A 118.83(19)
C3A N1A C1A 116.95(18)
B1A N1A C1A 123.95(18)
C4A N2A B1 118.74(19)
C4A N2A C2A 116.78(18)
B1 N2A C2A 124.2(2)
N1A B1A N2 126.3(2)
N1A B1A B1 117.0(2)
N2 B1A B1 116.6(2)
N1A C3A C8A 119.7(2)
N1A C3A C4A 122.6(2)
C8A C3A C4A 117.8(2)
N2A C4A C5A 119.0(2)
N2A C4A C3A 122.5(2)
C5A C4A C3A 118.4(2)
C6A C5A C4A 122.1(2)
C5A C6A C7A 119.6(2)
C8A C7A C6A 120.3(2)
C7A C8A C3A 121.9(2)
O2 Al1A O1 109.55(8)
O2 Al1A O4 108.16(8)
O1 Al1A O4 112.95(9)
O2 Al1A O3 112.38(8)
O1 Al1A O3 106.53(8)
O4 Al1A O3 107.31(8)
C10 O1 Al1A 148.77(15)
C14 O2 Al1A 155.48(15)
C22 O3 Al1A 146.38(14)
C18 O4 Al1A 148.64(14)
O1 C10 C13 112.05(19)
O1 C10 C12 110.53(18)
C13 C10 C12 108.81(19)
O1 C10 C11 106.66(18)
C13 C10 C11 109.37(18)
C12 C10 C11 109.37(19)
F1 C11 F3 107.6(2)
F1 C11 F2 107.32(19)
F3 C11 F2 107.66(19)
F1 C11 C10 111.00(18)
F3 C11 C10 110.57(19)
F2 C11 C10 112.50(19)
F4 C12 F6 108.1(2)
F4 C12 F5 106.8(2)
F6 C12 F5 107.4(2)
F4 C12 C10 110.8(2)
F6 C12 C10 112.8(2)
F5 C12 C10 110.7(2)
F8 C13 F9 107.7(2)
F8 C13 F7 107.4(2)
F9 C13 F7 107.2(2)
F8 C13 C10 110.3(2)
F9 C13 C10 111.7(2)
F7 C13 C10 112.3(2)
O2 C14 C16 111.69(18)
O2 C14 C15 109.67(19)
C16 C14 C15 109.46(19)
O2 C14 C17 107.30(18)
C16 C14 C17 109.1(2)
C15 C14 C17 109.61(18)
F10 C15 F11 107.4(2)
F10 C15 F12 107.86(19)
F11 C15 F12 107.74(19)
F10 C15 C14 111.00(19)
F11 C15 C14 110.42(18)
F12 C15 C14 112.2(2)
F15 C16 F14 107.8(2)
F15 C16 F13 107.7(2)
F14 C16 F13 106.4(2)
F15 C16 C14 113.3(2)
F14 C16 C14 110.5(2)
F13 C16 C14 110.8(2)
F18 C17 F17 107.88(19)
F18 C17 F16 107.2(2)
F17 C17 F16 107.4(2)
F18 C17 C14 111.1(2)
F17 C17 C14 113.12(19)
F16 C17 C14 109.93(19)
O4 C18 C21 111.58(17)
O4 C18 C20 107.49(17)
C21 C18 C20 109.01(19)
O4 C18 C19 110.42(19)
C21 C18 C19 108.92(18)
C20 C18 C19 109.39(18)
F19 C19 F20 107.7(2)
F19 C19 F21 107.7(2)
F20 C19 F21 107.6(2)
F19 C19 C18 111.12(19)
F20 C19 C18 110.3(2)
F21 C19 C18 112.2(2)
F24 C20 F23 107.6(2)
F24 C20 F22 107.2(2)
F23 C20 F22 107.47(19)
F24 C20 C18 110.20(19)
F23 C20 C18 113.05(19)
F22 C20 C18 111.0(2)
F27 C21 F25 108.2(2)
F27 C21 F26 107.1(2)
F25 C21 F26 107.5(2)
F27 C21 C18 110.40(19)
F25 C21 C18 112.98(19)
F26 C21 C18 110.51(19)
O3 C22 C23 110.30(18)
O3 C22 C25 107.84(17)
C23 C22 C25 109.72(19)
O3 C22 C24 110.78(19)
C23 C22 C24 108.96(18)
C25 C22 C24 109.22(18)
F30 C23 F28 106.8(2)
F30 C23 F29 107.82(18)
F28 C23 F29 107.3(2)
F30 C23 C22 111.14(19)
F28 C23 C22 111.05(19)
F29 C23 C22 112.40(19)
F33 C24 F32 107.34(19)
F33 C24 F31 107.17(19)
F32 C24 F31 106.84(19)
F33 C24 C22 110.61(19)
F32 C24 C22 112.0(2)
F31 C24 C22 112.61(19)
F36 C25 F34 107.69(19)
F36 C25 F35 108.16(19)
F34 C25 F35 107.0(2)
F36 C25 C22 110.93(19)
F34 C25 C22 109.98(18)
F35 C25 C22 112.82(19)

loop_
_geom_bond_atom_site_label_1
_geom_bond_atom_site_label_2
_geom_bond_distance
N1 C3 1.396(3)
N1 B1 1.427(3)
N1 C1 1.467(3)
N2 C4 1.392(3)
N2 B1A 1.427(3)
N2 C2 1.476(3)
B1 N2A 1.427(3)
B1 B1A 1.643(3)
C3 C8 1.413(3)
C3 C4 1.435(3)
C4 C5 1.410(3)
C5 C6 1.370(3)
C6 C7 1.386(3)
C7 C8 1.370(3)
N1A C3A 1.397(3)
N1A B1A 1.427(3)
N1A C1A 1.474(3)
N2A C4A 1.402(3)
N2A C2A 1.475(3)
C3A C8A 1.415(3)
C3A C4A 1.430(3)
C4A C5A 1.407(3)
C5A C6A 1.370(4)
C6A C7A 1.392(4)
C7A C8A 1.369(3)
Al1A O2 1.7125(16)
Al1A O1 1.7203(16)
Al1A O4 1.7239(15)
Al1A O3 1.7268(15)
F1 C11 1.325(3)
F2 C11 1.341(3)
F3 C11 1.336(3)
F4 C12 1.329(3)
F5 C12 1.347(3)
F6 C12 1.332(3)
F7 C13 1.341(3)
F8 C13 1.331(3)
F9 C13 1.331(3)
F10 C15 1.325(3)
F11 C15 1.327(3)
F12 C15 1.338(3)
F13 C16 1.339(3)
F14 C16 1.336(3)
F15 C16 1.323(3)
F16 C17 1.338(3)
F17 C17 1.332(3)
F18 C17 1.319(3)
F19 C19 1.329(3)
F20 C19 1.329(3)
F21 C19 1.337(3)
F22 C20 1.339(3)
F23 C20 1.335(3)
F24 C20 1.327(3)
F25 C21 1.331(3)
F26 C21 1.341(3)
F27 C21 1.330(3)
F28 C23 1.338(3)
F29 C23 1.339(3)
F30 C23 1.334(3)
F31 C24 1.343(3)
F32 C24 1.339(3)
F33 C24 1.326(3)
F34 C25 1.329(3)
F35 C25 1.335(3)
F36 C25 1.324(3)
O1 C10 1.347(3)
O2 C14 1.345(3)
O3 C22 1.352(2)
O4 C18 1.346(2)
C10 C13 1.551(3)
C10 C12 1.553(3)
C10 C11 1.554(3)
C14 C16 1.548(3)
C14 C15 1.555(3)
C14 C17 1.555(3)
C18 C21 1.549(3)
C18 C20 1.553(3)
C18 C19 1.558(3)
C22 C23 1.548(3)
C22 C25 1.554(3)
C22 C24 1.557(3)

loop_
_geom_torsion_atom_site_label_1
_geom_torsion_atom_site_label_2
_geom_torsion_atom_site_label_3
_geom_torsion_atom_site_label_4
_geom_torsion
C3 N1 B1 N2A -165.8(2)
C1 N1 B1 N2A 20.4(4)
C3 N1 B1 B1A 13.4(3)
C1 N1 B1 B1A -160.3(2)
B1 N1 C3 C8 166.0(2)
C1 N1 C3 C8 -19.8(3)
B1 N1 C3 C4 -16.4(3)
C1 N1 C3 C4 157.8(2)
B1A N2 C4 C5 -166.3(2)
C2 N2 C4 C5 17.8(3)
B1A N2 C4 C3 15.0(3)
C2 N2 C4 C3 -160.9(2)
N1 C3 C4 N2 2.0(3)
C8 C3 C4 N2 179.59(19)
N1 C3 C4 C5 -176.8(2)
C8 C3 C4 C5 0.8(3)
N2 C4 C5 C6 -179.7(2)
C3 C4 C5 C6 -0.9(3)
C4 C5 C6 C7 0.1(4)
C5 C6 C7 C8 0.7(4)
C6 C7 C8 C3 -0.8(4)
N1 C3 C8 C7 177.6(2)
C4 C3 C8 C7 0.0(3)
N1 B1 N2A C4A -166.8(2)
B1A B1 N2A C4A 14.0(3)
N1 B1 N2A C2A 19.2(3)
B1A B1 N2A C2A -160.0(2)
C3A N1A B1A N2 164.5(2)
C1A N1A B1A N2 -21.7(3)
C3A N1A B1A B1 -14.9(3)
C1A N1A B1A B1 158.9(2)
C4 N2 B1A N1A 164.3(2)
C2 N2 B1A N1A -20.1(3)
C4 N2 B1A B1 -16.2(3)
C2 N2 B1A B1 159.3(2)
N2A B1 B1A N1A 1.2(3)
N1 B1 B1A N1A -178.07(19)
N2A B1 B1A N2 -178.28(19)
N1 B1 B1A N2 2.4(3)
B1A N1A C3A C8A -167.2(2)
C1A N1A C3A C8A 18.6(3)
B1A N1A C3A C4A 14.1(3)
C1A N1A C3A C4A -160.1(2)
B1 N2A C4A C5A 165.5(2)
C2A N2A C4A C5A -20.1(3)
B1 N2A C4A C3A -16.5(3)
C2A N2A C4A C3A 158.0(2)
N1A C3A C4A N2A 2.1(3)
C8A C3A C4A N2A -176.6(2)
N1A C3A C4A C5A -179.9(2)
C8A C3A C4A C5A 1.5(3)
N2A C4A C5A C6A 176.8(2)
C3A C4A C5A C6A -1.3(4)
C4A C5A C6A C7A 0.3(4)
C5A C6A C7A C8A 0.4(4)
C6A C7A C8A C3A -0.2(4)
N1A C3A C8A C7A -179.5(2)
C4A C3A C8A C7A -0.8(3)
O2 Al1A O1 C10 137.0(3)
O4 Al1A O1 C10 -102.3(3)
O3 Al1A O1 C10 15.2(3)
O1 Al1A O2 C14 -26.9(4)
O4 Al1A O2 C14 -150.4(4)
O3 Al1A O2 C14 91.3(4)
O2 Al1A O3 C22 80.9(3)
O1 Al1A O3 C22 -159.2(3)
O4 Al1A O3 C22 -37.9(3)
O2 Al1A O4 C18 59.6(3)
O1 Al1A O4 C18 -61.8(3)
O3 Al1A O4 C18 -178.9(3)
Al1A O1 C10 C13 -49.1(4)
Al1A O1 C10 C12 72.5(4)
Al1A O1 C10 C11 -168.7(2)
O1 C10 C11 F1 -42.5(3)
C13 C10 C11 F1 -163.89(19)
C12 C10 C11 F1 77.0(2)
O1 C10 C11 F3 76.8(2)
C13 C10 C11 F3 -44.6(3)
C12 C10 C11 F3 -163.64(19)
O1 C10 C11 F2 -162.79(19)
C13 C10 C11 F2 75.8(2)
C12 C10 C11 F2 -43.2(3)
O1 C10 C12 F4 -44.7(3)
C13 C10 C12 F4 78.7(2)
C11 C10 C12 F4 -161.8(2)
O1 C10 C12 F6 -166.01(19)
C13 C10 C12 F6 -42.6(3)
C11 C10 C12 F6 76.8(2)
O1 C10 C12 F5 73.6(2)
C13 C10 C12 F5 -162.92(19)
C11 C10 C12 F5 -43.5(2)
O1 C10 C13 F8 -37.1(3)
C12 C10 C13 F8 -159.67(18)
C11 C10 C13 F8 80.9(2)
O1 C10 C13 F9 82.6(2)
C12 C10 C13 F9 -39.9(3)
C11 C10 C13 F9 -159.32(19)
O1 C10 C13 F7 -156.9(2)
C12 C10 C13 F7 80.6(2)
C11 C10 C13 F7 -38.8(3)
Al1A O2 C14 C16 -43.1(5)
Al1A O2 C14 C15 78.4(4)
Al1A O2 C14 C17 -162.6(3)
O2 C14 C15 F10 71.1(2)
C16 C14 C15 F10 -166.1(2)
C17 C14 C15 F10 -46.5(3)
O2 C14 C15 F11 -48.0(3)
C16 C14 C15 F11 74.9(2)
C17 C14 C15 F11 -165.52(19)
O2 C14 C15 F12 -168.17(18)
C16 C14 C15 F12 -45.3(3)
C17 C14 C15 F12 74.3(2)
O2 C14 C16 F15 -160.3(2)
C15 C14 C16 F15 78.0(3)
C17 C14 C16 F15 -41.9(3)
O2 C14 C16 F14 -39.2(3)
C15 C14 C16 F14 -160.8(2)
C17 C14 C16 F14 79.3(2)
O2 C14 C16 F13 78.5(3)
C15 C14 C16 F13 -43.1(3)
C17 C14 C16 F13 -163.0(2)
O2 C14 C17 F18 -44.6(2)
C16 C14 C17 F18 -165.71(19)
C15 C14 C17 F18 74.5(2)
O2 C14 C17 F17 -166.1(2)
C16 C14 C17 F17 72.8(3)
C15 C14 C17 F17 -47.0(3)
O2 C14 C17 F16 73.9(2)
C16 C14 C17 F16 -47.3(2)
C15 C14 C17 F16 -167.09(19)
Al1A O4 C18 C21 33.0(4)
Al1A O4 C18 C20 152.5(2)
Al1A O4 C18 C19 -88.3(3)
O4 C18 C19 F19 79.3(2)
C21 C18 C19 F19 -43.6(3)
C20 C18 C19 F19 -162.6(2)
O4 C18 C19 F20 -40.0(3)
C21 C18 C19 F20 -162.89(19)
C20 C18 C19 F20 78.1(2)
O4 C18 C19 F21 -160.00(19)
C21 C18 C19 F21 77.1(2)
C20 C18 C19 F21 -41.9(3)
O4 C18 C20 F24 -41.9(3)
C21 C18 C20 F24 79.1(2)
C19 C18 C20 F24 -161.9(2)
O4 C18 C20 F23 -162.43(19)
C21 C18 C20 F23 -41.3(3)
C19 C18 C20 F23 77.7(3)
O4 C18 C20 F22 76.7(2)
C21 C18 C20 F22 -162.20(18)
C19 C18 C20 F22 -43.2(3)
O4 C18 C21 F27 -45.2(3)
C20 C18 C21 F27 -163.79(19)
C19 C18 C21 F27 76.9(2)
O4 C18 C21 F25 -166.49(19)
C20 C18 C21 F25 75.0(2)
C19 C18 C21 F25 -44.3(3)
O4 C18 C21 F26 73.0(2)
C20 C18 C21 F26 -45.5(2)
C19 C18 C21 F26 -164.80(19)
Al1A O3 C22 C23 -58.4(3)
Al1A O3 C22 C25 -178.2(2)
Al1A O3 C22 C24 62.4(3)
O3 C22 C23 F30 47.3(2)
C25 C22 C23 F30 165.98(18)
C24 C22 C23 F30 -74.5(2)
O3 C22 C23 F28 -71.4(2)
C25 C22 C23 F28 47.2(2)
C24 C22 C23 F28 166.75(19)
O3 C22 C23 F29 168.27(18)
C25 C22 C23 F29 -73.1(2)
C24 C22 C23 F29 46.5(3)
O3 C22 C24 F33 38.4(3)
C23 C22 C24 F33 159.89(18)
C25 C22 C24 F33 -80.3(2)
O3 C22 C24 F32 -81.3(2)
C23 C22 C24 F32 40.2(3)
C25 C22 C24 F32 160.05(18)
O3 C22 C24 F31 158.27(18)
C23 C22 C24 F31 -80.2(2)
C25 C22 C24 F31 39.6(3)
O3 C22 C25 F36 -74.9(2)
C23 C22 C25 F36 164.97(17)
C24 C22 C25 F36 45.6(2)
O3 C22 C25 F34 44.2(3)
C23 C22 C25 F34 -76.0(2)
C24 C22 C25 F34 164.63(19)
O3 C22 C25 F35 163.61(19)
C23 C22 C25 F35 43.4(3)
C24 C22 C25 F35 -75.9(3)
